data_4101048
_journal_name_full 'Journal of the American Chemical Society'
_journal_paper_doi 10.1021/ja0567182
_journal_year 2006
_chemical_formula_moiety 'C26 H27 P1 S1'
_chemical_formula_sum 'C26 H23 P S'
_chemical_formula_weight 398.47
_chemical_name_common LCCL02
_space_group_IT_number 14
_symmetry_cell_setting monoclinic
_symmetry_space_group_name_Hall '-P 2yn'
_symmetry_space_group_name_H-M 'P 1 21/n 1'
_cell_angle_alpha 90
_cell_angle_beta 93.621(5)
_cell_angle_gamma 90
_cell_formula_units_Z 4
_cell_length_a 9.634(5)
_cell_length_b 15.725(5)
_cell_length_c 14.360(5)
_cell_measurement_temperature 293(2)
_cell_volume 2171.1(15)
_diffrn_ambient_temperature 293(2)
_exptl_crystal_density_diffrn 1.219
_cod_original_sg_symbol_H-M 'P 21/n'
_cod_database_code 4101048

loop_
_symmetry_equiv_pos_as_xyz
'x, y, z'
'-x+1/2, y+1/2, -z+1/2'
'-x, -y, -z'
'x-1/2, -y-1/2, z-1/2'

loop_
_atom_site_label
_atom_site_type_symbol
_atom_site_fract_x
_atom_site_fract_y
_atom_site_fract_z
_atom_site_U_iso_or_equiv
_atom_site_adp_type
_atom_site_occupancy
_atom_site_symmetry_multiplicity
_atom_site_calc_flag
_atom_site_refinement_flags
_atom_site_disorder_assembly
_atom_site_disorder_group
P1 P 0.15480(4) 0.19788(3) 0.51019(3) 0.04034(15) Uani 1 1 d . . .
S1 S 0.17485(5) 0.16765(4) 0.38006(3) 0.05647(17) Uani 1 1 d . . .
C1 C -0.00576(18) 0.24570(11) 0.54360(13) 0.0451(4) Uani 1 1 d . . .
C2 C -0.05678(19) 0.19728(11) 0.61081(13) 0.0482(4) Uani 1 1 d . . .
C3 C -0.1838(2) 0.21762(15) 0.6626(2) 0.0708(6) Uani 1 1 d . . .
H3A H -0.2519 0.2454 0.6202 0.085 Uiso 1 1 calc R . .
H3B H -0.1582 0.2573 0.7125 0.085 Uiso 1 1 calc R . .
C4 C -0.2495(3) 0.14034(17) 0.7035(3) 0.1001(11) Uani 1 1 d . . .
H4A H -0.3215 0.1579 0.7437 0.120 Uiso 1 1 calc R . .
H4B H -0.2922 0.1056 0.6538 0.120 Uiso 1 1 calc R . .
C5 C -0.1413(4) 0.0894(2) 0.7588(3) 0.1176(13) Uani 1 1 d . . .
H5A H -0.0973 0.1252 0.8071 0.141 Uiso 1 1 calc R . .
H5B H -0.1864 0.0428 0.7892 0.141 Uiso 1 1 calc R . .
C6 C -0.0314(3) 0.05407(14) 0.70017(17) 0.0702(6) Uani 1 1 d . . .
H6A H -0.0699 0.0062 0.6646 0.084 Uiso 1 1 calc R . .
H6B H 0.0451 0.0331 0.7409 0.084 Uiso 1 1 calc R . .
C7 C 0.02378(19) 0.11808(11) 0.63366(13) 0.0475(4) Uani 1 1 d . . .
C8 C 0.14138(18) 0.10912(10) 0.58891(12) 0.0426(4) Uani 1 1 d . . .
C9 C 0.23938(18) 0.03658(11) 0.59359(12) 0.0456(4) Uani 1 1 d . . .
C10 C 0.1931(2) -0.04588(13) 0.58057(16) 0.0593(5) Uani 1 1 d . . .
H10 H 0.0988 -0.0559 0.5674 0.071 Uiso 1 1 calc R . .
C11 C 0.2838(3) -0.11381(13) 0.58670(19) 0.0710(6) Uani 1 1 d . . .
H11 H 0.2500 -0.1687 0.5770 0.085 Uiso 1 1 calc R . .
C12 C 0.4221(3) -0.10129(15) 0.6068(2) 0.0790(7) Uani 1 1 d . . .
H12 H 0.4825 -0.1473 0.6130 0.095 Uiso 1 1 calc R . .
C13 C 0.4709(3) -0.02027(17) 0.6175(3) 0.1109(13) Uani 1 1 d . . .
H13 H 0.5657 -0.0110 0.6295 0.133 Uiso 1 1 calc R . .
C14 C 0.3805(2) 0.04829(15) 0.6107(2) 0.0866(9) Uani 1 1 d . . .
H14 H 0.4157 0.1032 0.6178 0.104 Uiso 1 1 calc R . .
C15 C -0.06458(19) 0.32615(12) 0.50509(16) 0.0533(5) Uani 1 1 d . . .
C16 C -0.1002(2) 0.39219(13) 0.5636(2) 0.0697(6) Uani 1 1 d . . .
H16 H -0.0824 0.3872 0.6278 0.084 Uiso 1 1 calc R . .
C17 C -0.1624(3) 0.46560(15) 0.5265(3) 0.0890(9) Uani 1 1 d . . .
H17 H -0.1857 0.5095 0.5660 0.107 Uiso 1 1 calc R . .
C18 C -0.1892(3) 0.47342(19) 0.4327(3) 0.1012(11) Uani 1 1 d . . .
H18 H -0.2324 0.5222 0.4084 0.121 Uiso 1 1 calc R . .
C19 C -0.1532(3) 0.4102(2) 0.3743(3) 0.1003(10) Uani 1 1 d . . .
H19 H -0.1709 0.4163 0.3103 0.120 Uiso 1 1 calc R . .
C20 C -0.0900(3) 0.33629(16) 0.40966(19) 0.0747(7) Uani 1 1 d . . .
H20 H -0.0648 0.2937 0.3691 0.090 Uiso 1 1 calc R . .
C21 C 0.29140(17) 0.26749(10) 0.55808(12) 0.0415(4) Uani 1 1 d . . .
C22 C 0.3000(2) 0.28882(13) 0.65188(14) 0.0565(5) Uani 1 1 d . . .
H22 H 0.2331 0.2690 0.6905 0.068 Uiso 1 1 calc R . .
C23 C 0.4076(2) 0.33938(14) 0.68825(16) 0.0650(6) Uani 1 1 d . . .
H23 H 0.4136 0.3529 0.7514 0.078 Uiso 1 1 calc R . .
C24 C 0.5045(2) 0.36946(14) 0.63177(19) 0.0684(6) Uani 1 1 d . . .
H24 H 0.5768 0.4033 0.6567 0.082 Uiso 1 1 calc R . .
C25 C 0.4966(2) 0.35028(16) 0.53855(19) 0.0730(6) Uani 1 1 d . . .
H25 H 0.5627 0.3716 0.5003 0.088 Uiso 1 1 calc R . .
C26 C 0.3899(2) 0.29907(13) 0.50129(15) 0.0561(5) Uani 1 1 d . . .
H26 H 0.3847 0.2860 0.4380 0.067 Uiso 1 1 calc R . .

loop_
_atom_site_aniso_label
_atom_site_aniso_U_11
_atom_site_aniso_U_22
_atom_site_aniso_U_33
_atom_site_aniso_U_23
_atom_site_aniso_U_13
_atom_site_aniso_U_12
P1 0.0379(2) 0.0416(2) 0.0412(2) 0.00116(17) 0.00024(17) -0.00306(17)
S1 0.0588(3) 0.0670(3) 0.0433(3) -0.0069(2) 0.0008(2) -0.0083(2)
C1 0.0399(8) 0.0431(9) 0.0519(10) 0.0007(7) -0.0004(7) -0.0011(7)
C2 0.0430(9) 0.0462(9) 0.0560(11) -0.0022(8) 0.0087(8) -0.0019(7)
C3 0.0642(13) 0.0596(12) 0.0923(17) 0.0019(11) 0.0347(12) 0.0047(10)
C4 0.093(2) 0.0675(15) 0.148(3) 0.0059(17) 0.076(2) -0.0001(14)
C5 0.161(3) 0.0816(18) 0.121(3) 0.0326(18) 0.096(2) 0.027(2)
C6 0.0855(16) 0.0548(12) 0.0740(14) 0.0129(10) 0.0347(12) -0.0002(11)
C7 0.0517(10) 0.0425(9) 0.0487(10) 0.0000(7) 0.0070(8) -0.0041(7)
C8 0.0431(9) 0.0407(8) 0.0439(9) 0.0008(7) 0.0010(7) -0.0035(7)
C9 0.0453(9) 0.0449(9) 0.0465(9) 0.0019(7) 0.0013(7) 0.0006(7)
C10 0.0515(11) 0.0486(10) 0.0769(14) -0.0069(9) -0.0025(10) 0.0000(8)
C11 0.0715(14) 0.0451(11) 0.0962(18) -0.0076(11) 0.0032(13) 0.0039(10)
C12 0.0649(14) 0.0564(12) 0.115(2) -0.0019(13) -0.0015(14) 0.0156(11)
C13 0.0496(13) 0.0646(15) 0.215(4) -0.013(2) -0.0214(18) 0.0090(11)
C14 0.0504(12) 0.0503(12) 0.157(3) -0.0046(14) -0.0085(14) -0.0009(10)
C15 0.0390(9) 0.0449(9) 0.0758(13) 0.0074(9) 0.0022(8) -0.0016(7)
C16 0.0593(12) 0.0502(11) 0.1020(18) 0.0040(11) 0.0239(12) 0.0010(9)
C17 0.0635(15) 0.0493(13) 0.158(3) 0.0082(15) 0.0352(17) 0.0056(10)
C18 0.0648(16) 0.0640(16) 0.175(4) 0.044(2) 0.0058(19) 0.0092(12)
C19 0.092(2) 0.090(2) 0.115(2) 0.0413(19) -0.0229(18) 0.0080(17)
C20 0.0762(15) 0.0646(13) 0.0810(16) 0.0160(12) -0.0121(12) 0.0022(12)
C21 0.0386(8) 0.0385(8) 0.0469(9) 0.0019(7) -0.0004(7) 0.0006(6)
C22 0.0608(12) 0.0601(11) 0.0478(10) -0.0017(8) -0.0021(9) -0.0102(9)
C23 0.0694(14) 0.0627(12) 0.0604(12) -0.0121(10) -0.0158(10) -0.0069(10)
C24 0.0534(12) 0.0589(12) 0.0911(17) -0.0185(11) -0.0106(11) -0.0104(10)
C25 0.0567(12) 0.0710(14) 0.0926(18) -0.0110(12) 0.0145(12) -0.0232(11)
C26 0.0547(11) 0.0574(11) 0.0568(11) -0.0039(9) 0.0078(9) -0.0123(9)

loop_
_geom_bond_atom_site_label_1
_geom_bond_atom_site_label_2
_geom_bond_distance
_geom_bond_site_symmetry_2
_geom_bond_publ_flag
P1 C8 1.8059(18) . ?
P1 C1 1.8116(19) . ?
P1 C21 1.8135(18) . ?
P1 S1 1.9497(9) . ?
C1 C2 1.346(3) . ?
C1 C15 1.479(2) . ?
C2 C7 1.493(3) . ?
C2 C3 1.506(3) . ?
C3 C4 1.506(3) . ?
C3 H3A 0.9700 . ?
C3 H3B 0.9700 . ?
C4 C5 1.502(5) . ?
C4 H4A 0.9700 . ?
C4 H4B 0.9700 . ?
C5 C6 1.500(3) . ?
C5 H5A 0.9700 . ?
C5 H5B 0.9700 . ?
C6 C7 1.508(3) . ?
C6 H6A 0.9700 . ?
C6 H6B 0.9700 . ?
C7 C8 1.345(3) . ?
C8 C9 1.480(2) . ?
C9 C14 1.379(3) . ?
C9 C10 1.380(3) . ?
C10 C11 1.379(3) . ?
C10 H10 0.9300 . ?
C11 C12 1.359(3) . ?
C11 H11 0.9300 . ?
C12 C13 1.364(4) . ?
C12 H12 0.9300 . ?
C13 C14 1.385(3) . ?
C13 H13 0.9300 . ?
C14 H14 0.9300 . ?
C15 C20 1.386(3) . ?
C15 C16 1.393(3) . ?
C16 C17 1.391(3) . ?
C16 H16 0.9300 . ?
C17 C18 1.362(5) . ?
C17 H17 0.9300 . ?
C18 C19 1.359(5) . ?
C18 H18 0.9300 . ?
C19 C20 1.392(4) . ?
C19 H19 0.9300 . ?
C20 H20 0.9300 . ?
C21 C26 1.382(3) . ?
C21 C22 1.385(3) . ?
C22 C23 1.382(3) . ?
C22 H22 0.9300 . ?
C23 C24 1.360(3) . ?
C23 H23 0.9300 . ?
C24 C25 1.370(4) . ?
C24 H24 0.9300 . ?
C25 C26 1.386(3) . ?
C25 H25 0.9300 . ?
C26 H26 0.9300 . ?

loop_
_cod_related_entry_id
_cod_related_entry_database
_cod_related_entry_code
1 ChemSpider 30659968
